data_3000022
loop_
_publ_author_name
'Ana B. Caballero'
'Antonio Rodr\'iguez Di\'eguez'
'Miguel Quir\'os'
'Juan M. Salas'
'\'Oscar Huertas'
'Inmaculada Ram\'irez Mac\'ias'
'Francisco Olmo'
'Clotilde Mar\'in'
'Guillermo Chaves-Lemaur'
'Ram\'on Guti\'errez S\'anchez'
'Manuel S\'anchez-Moreno'

_publ_section_title
;
 Triazolopyrimidine Compounds Containing First-Row Transition Metals and
 their Activity against the Neglected Infectious Chagas Disease and
 Leishmaniasis
;
_journal_name_full 'European Journal of Medicinal Chemistry'
_journal_page_first 526
_journal_page_last 534
_journal_paper_doi 10.1016/j.ejmech.2014.08.26
_journal_volume 85
_journal_year 2014
_chemical_formula_moiety 'C28 H36 Cu N16 O2 2+, 2(Cl O4 1-), 2(H2 O)'
_chemical_formula_sum 'C28 H40 Cl2 Cu N16 O12'
_chemical_formula_weight 927.20
_space_group_IT_number 14
_symmetry_cell_setting monoclinic
_symmetry_space_group_name_Hall '-P 2yn'
_symmetry_space_group_name_H-M 'P 1 21/n 1'
_atom_sites_solution_hydrogens geom
_atom_sites_solution_primary direct
_atom_sites_solution_secondary difmap
_audit_creation_method SHELXL-97
_cell_angle_alpha 90.00
_cell_angle_beta 90.352(1)
_cell_angle_gamma 90.00
_cell_formula_units_Z 2
_cell_length_a 8.6399(9)
_cell_length_b 11.9756(12)
_cell_length_c 19.1916(18)
_cell_measurement_reflns_used 3059
_cell_measurement_temperature 293(2)
_cell_measurement_theta_max 20.21
_cell_measurement_theta_min 2.58
_cell_volume 1985.7(3)
_computing_cell_refinement 'Bruker smart'
_computing_data_collection 'Bruker smart'
_computing_data_reduction 'Bruker smart'
_computing_molecular_graphics 'Bruker SHELXTL'
_computing_publication_material 'SHELXL-97 (Sheldrick, 1997)'
_computing_structure_refinement 'SHELXL-97 (Sheldrick, 1997)'
_computing_structure_solution 'SHELXL-97 (Sheldrick, 1990)'
_diffrn_ambient_temperature 293(2)
_diffrn_measured_fraction_theta_full 0.998
_diffrn_measured_fraction_theta_max 0.998
_diffrn_measurement_device_type 'Bruker Axs APEX automatic diffractometer'
_diffrn_measurement_method 'phi and omega scans'
_diffrn_radiation_monochromator graphite
_diffrn_radiation_source 'fine-focus sealed tube'
_diffrn_radiation_type MoK\a
_diffrn_radiation_wavelength 0.71073
_diffrn_reflns_av_R_equivalents 0.0564
_diffrn_reflns_av_sigmaI/netI 0.0494
_diffrn_reflns_limit_h_max 11
_diffrn_reflns_limit_h_min -11
_diffrn_reflns_limit_k_max 15
_diffrn_reflns_limit_k_min -15
_diffrn_reflns_limit_l_max 24
_diffrn_reflns_limit_l_min -24
_diffrn_reflns_number 22185
_diffrn_reflns_theta_full 27.00
_diffrn_reflns_theta_max 27.00
_diffrn_reflns_theta_min 2.00
_exptl_absorpt_coefficient_mu 0.764
_exptl_absorpt_correction_T_max 1.000
_exptl_absorpt_correction_T_min 0.879
_exptl_absorpt_correction_type empirical
_exptl_absorpt_process_details 'Bruker SADABS (Bruker, 1999)'
_exptl_crystal_colour blue
_exptl_crystal_density_diffrn 1.551
_exptl_crystal_density_method 'not measured'
_exptl_crystal_description needles
_exptl_crystal_F_000 958
_exptl_crystal_size_max 0.25
_exptl_crystal_size_mid 0.06
_exptl_crystal_size_min 0.05
_refine_diff_density_max 0.585
_refine_diff_density_min -0.379
_refine_diff_density_rms 0.063
_refine_ls_extinction_method none
_refine_ls_goodness_of_fit_ref 0.999
_refine_ls_hydrogen_treatment mixed
_refine_ls_matrix_type full
_refine_ls_number_parameters 272
_refine_ls_number_reflns 4316
_refine_ls_number_restraints 0
_refine_ls_restrained_S_all 0.999
_refine_ls_R_factor_all 0.0773
_refine_ls_R_factor_gt 0.0514
_refine_ls_shift/su_max 0.001
_refine_ls_shift/su_mean 0.000
_refine_ls_structure_factor_coef Fsqd
_refine_ls_weighting_details 'calc w=1/[\s^2^(Fo^2^)+(0.0661P)^2^+1.1740P] where P=(Fo^2^+2Fc^2^)/3'
_refine_ls_weighting_scheme calc
_refine_ls_wR_factor_gt 0.1257
_refine_ls_wR_factor_ref 0.1403
_reflns_number_gt 3083
_reflns_number_total 4316
_reflns_threshold_expression >2sigma(I)
_cod_data_source_file Compound5.cif
_cod_data_source_block an217a_2
_cod_depositor_comments
;
 Changed the '_[local]_cod_data_source_file' and '_[local]_cod_data_source_block'
 data names to '_cod_data_source_file' and '_cod_data_source_block'.

 Antanas Vaitkus,
 2020-04-18

 Releasing structure 3000022 into public domain as published material.
;
_cod_database_code 3000022
_cod_database_fobs_code 3000022

loop_
_symmetry_equiv_pos_as_xyz
'x, y, z'
'-x+1/2, y+1/2, -z+1/2'
'-x, -y, -z'
'x-1/2, -y-1/2, z-1/2'

loop_
_atom_site_label
_atom_site_type_symbol
_atom_site_fract_x
_atom_site_fract_y
_atom_site_fract_z
_atom_site_U_iso_or_equiv
_atom_site_adp_type
_atom_site_occupancy
_atom_site_symmetry_multiplicity
_atom_site_calc_flag
_atom_site_refinement_flags
Cu1 Cu 0.0000 0.0000 0.5000 0.03820(17) Uani 1 2 d S
N1A N 0.4436(3) 0.1351(2) 0.52836(15) 0.0504(7) Uani 1 1 d .
C2A C 0.3260(4) 0.0674(3) 0.53719(17) 0.0464(8) Uani 1 1 d .
H2A H 0.3375 -0.0011 0.5595 0.056 Uiso 1 1 calc R
N3A N 0.1875(3) 0.1019(2) 0.51246(13) 0.0394(6) Uani 1 1 d .
C3AA C 0.2202(4) 0.2014(3) 0.48448(15) 0.0413(7) Uani 1 1 d .
N4A N 0.1250(3) 0.2734(2) 0.45312(14) 0.0456(6) Uani 1 1 d .
C5A C 0.1883(4) 0.3679(3) 0.43137(17) 0.0508(8) Uani 1 1 d .
C6A C 0.3480(4) 0.3899(3) 0.43854(17) 0.0526(8) Uani 1 1 d .
H6A H 0.3882 0.4562 0.4210 0.063 Uiso 1 1 calc R
C7A C 0.4437(4) 0.3163(3) 0.47049(17) 0.0484(8) Uani 1 1 d .
N8A N 0.3750(3) 0.2218(2) 0.49389(13) 0.0433(6) Uani 1 1 d .
C51A C 0.0844(5) 0.4525(3) 0.3987(2) 0.0761(12) Uani 1 1 d .
H51D H -0.0163 0.4205 0.3915 0.114 Uiso 1 1 calc R
H51E H 0.1264 0.4752 0.3547 0.114 Uiso 1 1 calc R
H51F H 0.0763 0.5162 0.4288 0.114 Uiso 1 1 calc R
C71A C 0.6130(4) 0.3283(3) 0.4807(2) 0.0654(10) Uani 1 1 d .
H71A H 0.6479 0.3952 0.4581 0.098 Uiso 1 1 calc R
H71B H 0.6648 0.2649 0.4610 0.098 Uiso 1 1 calc R
H71C H 0.6361 0.3326 0.5296 0.098 Uiso 1 1 calc R
N1B N -0.1941(3) 0.2412(2) 0.63202(14) 0.0493(7) Uani 1 1 d .
C2B C -0.1011(4) 0.1978(3) 0.58601(17) 0.0488(8) Uani 1 1 d .
H2B H -0.0290 0.2408 0.5623 0.059 Uiso 1 1 calc R
C3AB C -0.2275(3) 0.0560(3) 0.61862(15) 0.0395(7) Uani 1 1 d .
N3B N -0.1153(3) 0.0871(2) 0.57473(13) 0.0405(6) Uani 1 1 d .
N4B N -0.2865(3) -0.0450(2) 0.63034(13) 0.0451(6) Uani 1 1 d .
C5B C -0.4003(4) -0.0492(3) 0.67659(16) 0.0473(8) Uani 1 1 d .
C6B C -0.4559(4) 0.0461(3) 0.71129(17) 0.0518(8) Uani 1 1 d .
H6B H -0.5372 0.0389 0.7425 0.062 Uiso 1 1 calc R
C7B C -0.3935(4) 0.1473(3) 0.70012(17) 0.0497(8) Uani 1 1 d .
N8B N -0.2762(3) 0.1499(2) 0.65262(13) 0.0428(6) Uani 1 1 d .
C51B C -0.4708(5) -0.1602(3) 0.6918(2) 0.0667(11) Uani 1 1 d .
H51A H -0.4116 -0.2177 0.6695 0.100 Uiso 1 1 calc R
H51B H -0.5752 -0.1617 0.6745 0.100 Uiso 1 1 calc R
H51C H -0.4708 -0.1725 0.7413 0.100 Uiso 1 1 calc R
C71B C -0.4396(5) 0.2549(4) 0.7331(2) 0.0750(12) Uani 1 1 d .
H71D H -0.5221 0.2418 0.7654 0.112 Uiso 1 1 calc R
H71E H -0.4738 0.3061 0.6978 0.112 Uiso 1 1 calc R
H71F H -0.3524 0.2862 0.7575 0.112 Uiso 1 1 calc R
Cl1C Cl 0.11218(11) 0.05772(8) 0.75709(5) 0.0605(3) Uani 1 1 d .
O2C O -0.0489(3) 0.0598(3) 0.7640(2) 0.0989(11) Uani 1 1 d .
O3C O 0.1568(5) 0.1465(3) 0.7125(3) 0.1450(18) Uani 1 1 d .
O4C O 0.1873(5) 0.0699(5) 0.8192(2) 0.1440(19) Uani 1 1 d .
O5C O 0.1627(4) -0.0428(2) 0.72566(17) 0.0836(9) Uani 1 1 d .
O1W O -0.1180(3) 0.1230(2) 0.41270(12) 0.0575(6) Uani 1 1 d .
H12W H -0.0571 0.1758 0.4136 0.069 Uiso 1 1 d R
H11W H -0.1016 0.1029 0.3713 0.069 Uiso 1 1 d R
O2W O 0.2212(5) 0.3384(3) 0.61980(18) 0.1144(12) Uani 1 1 d .
H21W H 0.2744 0.3969 0.6399 0.137 Uiso 1 1 d R
H22W H 0.2195 0.2842 0.6534 0.137 Uiso 1 1 d R

loop_
_atom_site_aniso_label
_atom_site_aniso_U_11
_atom_site_aniso_U_22
_atom_site_aniso_U_33
_atom_site_aniso_U_23
_atom_site_aniso_U_13
_atom_site_aniso_U_12
Cu1 0.0401(3) 0.0358(3) 0.0388(3) -0.0045(2) 0.0045(2) 0.0016(2)
N1A 0.0463(15) 0.0440(16) 0.0610(18) 0.0016(13) -0.0044(13) 0.0029(13)
C2A 0.0477(18) 0.0413(18) 0.0503(18) 0.0028(14) -0.0030(15) 0.0036(15)
N3A 0.0422(14) 0.0376(14) 0.0384(13) -0.0022(11) 0.0023(11) 0.0020(11)
C3AA 0.0476(18) 0.0411(17) 0.0352(15) -0.0068(13) 0.0029(13) 0.0014(14)
N4A 0.0519(16) 0.0410(15) 0.0438(14) -0.0001(12) -0.0014(12) 0.0028(12)
C5A 0.070(2) 0.0441(19) 0.0386(17) -0.0022(14) -0.0042(15) 0.0035(17)
C6A 0.070(2) 0.0394(18) 0.0489(19) -0.0005(15) 0.0058(17) -0.0100(17)
C7A 0.057(2) 0.0408(18) 0.0474(18) -0.0079(15) 0.0054(15) -0.0070(16)
N8A 0.0448(15) 0.0402(15) 0.0449(14) -0.0044(12) 0.0006(11) -0.0007(12)
C51A 0.091(3) 0.057(2) 0.080(3) 0.015(2) -0.015(2) 0.005(2)
C71A 0.058(2) 0.059(2) 0.079(3) 0.001(2) 0.0012(19) -0.0136(18)
N1B 0.0518(16) 0.0414(15) 0.0547(16) -0.0069(13) 0.0078(13) 0.0032(13)
C2B 0.0521(19) 0.0420(18) 0.0523(19) -0.0036(15) 0.0088(15) 0.0013(15)
C3AB 0.0420(17) 0.0421(18) 0.0343(15) -0.0057(13) -0.0009(13) 0.0070(14)
N3B 0.0434(14) 0.0370(14) 0.0411(14) -0.0048(11) 0.0056(11) 0.0006(11)
N4B 0.0519(16) 0.0418(15) 0.0416(14) -0.0021(12) 0.0060(12) 0.0016(13)
C5B 0.0490(19) 0.053(2) 0.0399(17) -0.0009(15) 0.0020(14) 0.0000(16)
C6B 0.0469(19) 0.064(2) 0.0447(18) -0.0050(17) 0.0112(15) 0.0013(17)
C7B 0.0428(18) 0.061(2) 0.0450(18) -0.0095(16) 0.0020(14) 0.0103(16)
N8B 0.0443(14) 0.0437(15) 0.0405(14) -0.0071(12) 0.0021(11) 0.0042(12)
C51B 0.076(3) 0.061(2) 0.063(2) -0.0007(19) 0.021(2) -0.008(2)
C71B 0.072(3) 0.064(2) 0.089(3) -0.023(2) 0.026(2) 0.011(2)
Cl1C 0.0620(6) 0.0513(5) 0.0681(6) -0.0062(4) -0.0067(4) 0.0053(4)
O2C 0.0594(18) 0.109(3) 0.129(3) -0.012(2) -0.0028(18) 0.0058(18)
O3C 0.154(4) 0.077(3) 0.205(5) 0.052(3) 0.045(3) 0.011(2)
O4C 0.120(3) 0.211(5) 0.101(3) -0.072(3) -0.049(2) 0.054(3)
O5C 0.094(2) 0.0632(18) 0.094(2) -0.0171(17) 0.0059(17) 0.0056(16)
O1W 0.0632(15) 0.0579(15) 0.0515(14) 0.0004(11) 0.0025(11) -0.0044(12)
O2W 0.145(3) 0.113(3) 0.085(2) -0.016(2) -0.013(2) -0.016(2)

loop_
_atom_type_symbol
_atom_type_description
_atom_type_scat_dispersion_real
_atom_type_scat_dispersion_imag
_atom_type_scat_source
C C 0.0033 0.0016 'International Tables Vol C Tables 4.2.6.8 and 6.1.1.4'
H H 0.0000 0.0000 'International Tables Vol C Tables 4.2.6.8 and 6.1.1.4'
N N 0.0061 0.0033 'International Tables Vol C Tables 4.2.6.8 and 6.1.1.4'
O O 0.0106 0.0060 'International Tables Vol C Tables 4.2.6.8 and 6.1.1.4'
Cu Cu 0.3201 1.2651 'International Tables Vol C Tables 4.2.6.8 and 6.1.1.4'
Cl Cl 0.1484 0.1585 'International Tables Vol C Tables 4.2.6.8 and 6.1.1.4'

loop_
_geom_angle_atom_site_label_1
_geom_angle_atom_site_label_2
_geom_angle_atom_site_label_3
_geom_angle
_geom_angle_site_symmetry_1
_geom_angle_site_symmetry_3
N3B Cu1 N3B 180.00(10) . 3_556
N3B Cu1 N3A 89.86(10) . 3_556
N3B Cu1 N3A 90.14(10) 3_556 3_556
N3B Cu1 N3A 90.14(10) . .
N3B Cu1 N3A 89.86(10) 3_556 .
N3A Cu1 N3A 180.0 3_556 .
C2A N1A N8A 101.4(3) . .
N1A C2A N3A 116.8(3) . .
C3AA N3A C2A 103.0(3) . .
C3AA N3A Cu1 130.9(2) . .
C2A N3A Cu1 124.0(2) . .
N4A C3AA N3A 128.7(3) . .
N4A C3AA N8A 122.9(3) . .
N3A C3AA N8A 108.3(3) . .
C5A N4A C3AA 116.1(3) . .
N4A C5A C6A 122.3(3) . .
N4A C5A C51A 117.7(3) . .
C6A C5A C51A 120.1(3) . .
C7A C6A C5A 121.1(3) . .
C6A C7A N8A 115.2(3) . .
C6A C7A C71A 126.6(3) . .
N8A C7A C71A 118.1(3) . .
C7A N8A N1A 127.3(3) . .
C7A N8A C3AA 122.3(3) . .
N1A N8A C3AA 110.4(3) . .
C2B N1B N8B 101.5(3) . .
N1B C2B N3B 116.4(3) . .
N4B C3AB N3B 129.6(3) . .
N4B C3AB N8B 123.2(3) . .
N3B C3AB N8B 107.3(3) . .
C3AB N3B C2B 103.7(3) . .
C3AB N3B Cu1 131.1(2) . .
C2B N3B Cu1 124.9(2) . .
C5B N4B C3AB 115.6(3) . .
N4B C5B C6B 122.8(3) . .
N4B C5B C51B 118.0(3) . .
C6B C5B C51B 119.3(3) . .
C7B C6B C5B 121.2(3) . .
C6B C7B N8B 115.2(3) . .
C6B C7B C71B 127.1(3) . .
N8B C7B C71B 117.7(3) . .
N1B N8B C7B 126.9(3) . .
N1B N8B C3AB 111.0(2) . .
C7B N8B C3AB 122.1(3) . .
O4C Cl1C O2C 112.6(3) . .
O4C Cl1C O5C 108.5(2) . .
O2C Cl1C O5C 111.4(2) . .
O4C Cl1C O3C 108.5(3) . .
O2C Cl1C O3C 108.6(3) . .
O5C Cl1C O3C 107.1(2) . .

loop_
_geom_bond_atom_site_label_1
_geom_bond_atom_site_label_2
_geom_bond_distance
_geom_bond_site_symmetry_2
Cu1 N3B 2.038(2) .
Cu1 N3B 2.038(2) 3_556
Cu1 N3A 2.041(2) 3_556
Cu1 N3A 2.041(2) .
N1A C2A 1.311(4) .
N1A N8A 1.365(4) .
C2A N3A 1.349(4) .
N3A C3AA 1.338(4) .
C3AA N4A 1.333(4) .
C3AA N8A 1.370(4) .
N4A C5A 1.326(4) .
C5A C6A 1.411(5) .
C5A C51A 1.489(5) .
C6A C7A 1.353(5) .
C7A N8A 1.356(4) .
C7A C71A 1.482(5) .
N1B C2B 1.305(4) .
N1B N8B 1.364(4) .
C2B N3B 1.348(4) .
C3AB N4B 1.332(4) .
C3AB N3B 1.341(4) .
C3AB N8B 1.367(4) .
N4B C5B 1.329(4) .
C5B C6B 1.407(5) .
C5B C51B 1.491(5) .
C6B C7B 1.345(5) .
C7B N8B 1.367(4) .
C7B C71B 1.491(5) .
Cl1C O4C 1.361(3) .
Cl1C O2C 1.399(3) .
Cl1C O5C 1.416(3) .
Cl1C O3C 1.419(4) .
